data_7113467
loop_
_publ_author_name
'Stabenow, Frank'
'Saak, Wolfang'
'Weidenbruch, Manfred'

_publ_section_title
;
 Tris(triphenylplumbyl)plumbate: an anion with three stretched
 lead--lead bonds
;
_journal_coden_ASTM CHCOFS
_journal_issue 18
_journal_name_full
;
 Chemical Communications (Cambridge, United Kingdom)
;
_journal_page_first 2342
_journal_page_last 2343
_journal_paper_doi 10.1039/b305217f
_journal_year 2003
_chemical_formula_sum 'C74 H85 Br Mg O5 Pb4'
_chemical_formula_weight 1987.40
_space_group_IT_number 14
_symmetry_cell_setting monoclinic
_symmetry_space_group_name_Hall '-P 2ybc'
_symmetry_space_group_name_H-M 'P 1 21/c 1'
_atom_sites_solution_hydrogens geom
_atom_sites_solution_primary direct
_atom_sites_solution_secondary difmap
_audit_creation_method SHELXL-97
_cell_angle_alpha 90.00
_cell_angle_beta 95.009(3)
_cell_angle_gamma 90.00
_cell_formula_units_Z 4
_cell_length_a 15.6990(4)
_cell_length_b 14.1672(5)
_cell_length_c 32.0448(7)
_cell_measurement_temperature 193(2)
_cell_volume 7099.9(3)
_computing_cell_refinement 'IPDS (Stoe, 1999)'
_computing_data_collection 'IPDS (Stoe, !999)'
_computing_data_reduction 'XRED (Stoe, 1997)'
_computing_molecular_graphics 'Ortep-3 for Windows (Farrugia, 1997)'
_computing_publication_material 'SHELX-97 (Sheldrick, 1997)'
_computing_structure_refinement 'SHELXL-97 (Sheldrick, 1997)'
_computing_structure_solution 'SHELXS-97 (Sheldrick, 1990)'
_diffrn_ambient_temperature 193(2)
_diffrn_measured_fraction_theta_full 0.948
_diffrn_measured_fraction_theta_max 0.948
_diffrn_measurement_device_type 'Stoe IPDS'
_diffrn_radiation_monochromator graphite
_diffrn_radiation_source 'fine-focus sealed tube'
_diffrn_radiation_type MoK\a
_diffrn_radiation_wavelength 0.71073
_diffrn_reflns_av_R_equivalents 0.1114
_diffrn_reflns_av_sigmaI/netI 0.1100
_diffrn_reflns_limit_h_max 19
_diffrn_reflns_limit_h_min -19
_diffrn_reflns_limit_k_max 17
_diffrn_reflns_limit_k_min -17
_diffrn_reflns_limit_l_max 39
_diffrn_reflns_limit_l_min -39
_diffrn_reflns_number 56231
_diffrn_reflns_theta_full 25.88
_diffrn_reflns_theta_max 25.88
_diffrn_reflns_theta_min 2.01
_exptl_absorpt_coefficient_mu 10.075
_exptl_absorpt_correction_T_max 0.4641
_exptl_absorpt_correction_T_min 0.3133
_exptl_absorpt_correction_type numerical
_exptl_crystal_colour yellow
_exptl_crystal_density_diffrn 1.859
_exptl_crystal_density_method 'not measured'
_exptl_crystal_description prism
_exptl_crystal_F_000 3776
_exptl_crystal_size_max 0.15
_exptl_crystal_size_mid 0.15
_exptl_crystal_size_min 0.09
_refine_diff_density_max 1.480
_refine_diff_density_min -1.425
_refine_diff_density_rms 0.170
_refine_ls_extinction_method none
_refine_ls_goodness_of_fit_ref 0.835
_refine_ls_hydrogen_treatment mixed
_refine_ls_matrix_type full
_refine_ls_number_parameters 759
_refine_ls_number_reflns 13630
_refine_ls_number_restraints 0
_refine_ls_restrained_S_all 0.835
_refine_ls_R_factor_all 0.0855
_refine_ls_R_factor_gt 0.0373
_refine_ls_shift/su_max 0.001
_refine_ls_shift/su_mean 0.000
_refine_ls_structure_factor_coef Fsqd
_refine_ls_weighting_details 'w=1/[\s^2^(Fo^2^)+(0.0217P)^2^+0.0000P] where P=(Fo^2^+2Fc^2^)/3'
_refine_ls_weighting_scheme calc
_refine_ls_wR_factor_gt 0.0657
_refine_ls_wR_factor_ref 0.0748
_reflns_number_gt 8201
_reflns_number_total 13630
_reflns_threshold_expression >2sigma(I)
_cod_duplicate_entry 7104782
_cod_data_source_file b305217f.txt
_cod_data_source_block PBPHR
_cod_depositor_comments
;
The following automatic conversions were performed:

'_refine_ls_weighting_scheme' value 'calc
w=1/[\s^2^(Fo^2^)+(0.0217P)^2^+0.0000P] where P=(Fo^2^+2Fc^2^)/3' was
changed to 'calc'. New tag '_refine_ls_weighting_details' was
created. The value of the new tag was set to
'w=1/[\s^2^(Fo^2^)+(0.0217P)^2^+0.0000P] where P=(Fo^2^+2Fc^2^)/3'.

Automatic conversion script
Id: cif_fix_values 3143 2015-03-26 13:38:13Z robertas 
;
_cod_original_sg_symbol_H-M P21/c
_cod_database_code 7113467

loop_
_symmetry_equiv_pos_as_xyz
'x, y, z'
'-x, y+1/2, -z+1/2'
'-x, -y, -z'
'x, -y-1/2, z-1/2'

loop_
_atom_site_label
_atom_site_type_symbol
_atom_site_fract_x
_atom_site_fract_y
_atom_site_fract_z
_atom_site_U_iso_or_equiv
_atom_site_adp_type
_atom_site_occupancy
_atom_site_calc_flag
_atom_site_refinement_flags
_atom_site_disorder_assembly
_atom_site_disorder_group
Pb1 Pb 0.23253(2) 0.53160(2) 0.192565(12) 0.03024(9) Uani 1 d . . .
Pb2 Pb 0.130526(19) 0.35426(2) 0.186987(11) 0.03071(9) Uani 1 d . . .
Pb3 Pb 0.365219(18) 0.42911(2) 0.149055(11) 0.02852(8) Uani 1 d . . .
Pb4 Pb 0.16271(2) 0.62386(2) 0.113722(12) 0.03173(9) Uani 1 d . . .
C1 C 0.0889(5) 0.2841(7) 0.1249(3) 0.034(2) Uani 1 d . . .
C2 C 0.0817(6) 0.1859(7) 0.1219(3) 0.040(2) Uani 1 d . . .
H2 H 0.0923 0.1480 0.1463 0.048 Uiso 1 calc R . .
C3 C 0.0591(6) 0.1440(8) 0.0836(3) 0.047(3) Uani 1 d . . .
H3 H 0.0554 0.0771 0.0817 0.056 Uiso 1 calc R . .
C4 C 0.0421(6) 0.1975(9) 0.0484(4) 0.056(3) Uani 1 d . . .
H4 H 0.0260 0.1681 0.0222 0.067 Uiso 1 calc R . .
C5 C 0.0485(8) 0.2969(9) 0.0510(4) 0.070(4) Uani 1 d . . .
H5 H 0.0364 0.3348 0.0268 0.084 Uiso 1 calc R . .
C6 C 0.0728(7) 0.3387(8) 0.0897(4) 0.060(3) Uani 1 d . . .
H6 H 0.0781 0.4054 0.0917 0.072 Uiso 1 calc R . .
C7 C 0.0090(5) 0.3444(7) 0.2211(3) 0.035(2) Uani 1 d . . .
C8 C -0.0463(6) 0.4184(9) 0.2243(3) 0.052(3) Uani 1 d . . .
H8 H -0.0335 0.4780 0.2128 0.063 Uiso 1 calc R . .
C9 C -0.1223(7) 0.4075(13) 0.2446(4) 0.085(5) Uani 1 d . . .
H9 H -0.1606 0.4589 0.2468 0.102 Uiso 1 calc R . .
C10 C -0.1393(7) 0.3209(13) 0.2611(4) 0.075(4) Uani 1 d . . .
H10 H -0.1909 0.3117 0.2740 0.090 Uiso 1 calc R . .
C11 C -0.0838(7) 0.2482(11) 0.2592(4) 0.073(4) Uani 1 d . . .
H11 H -0.0961 0.1891 0.2714 0.087 Uiso 1 calc R . .
C12 C -0.0098(6) 0.2596(9) 0.2397(3) 0.052(3) Uani 1 d . . .
H12 H 0.0291 0.2084 0.2390 0.062 Uiso 1 calc R . .
C13 C 0.2071(5) 0.2419(6) 0.2241(3) 0.029(2) Uani 1 d . . .
C14 C 0.2443(5) 0.1620(7) 0.2086(3) 0.039(2) Uani 1 d . . .
H14 H 0.2352 0.1483 0.1795 0.047 Uiso 1 calc R . .
C15 C 0.2947(5) 0.1012(7) 0.2344(4) 0.049(3) Uani 1 d . . .
H15 H 0.3189 0.0468 0.2228 0.059 Uiso 1 calc R . .
C16 C 0.3099(6) 0.1192(9) 0.2767(4) 0.057(3) Uani 1 d . . .
H16 H 0.3444 0.0773 0.2941 0.068 Uiso 1 calc R . .
C17 C 0.2738(6) 0.2004(9) 0.2940(4) 0.059(3) Uani 1 d . . .
H17 H 0.2840 0.2151 0.3230 0.070 Uiso 1 calc R . .
C18 C 0.2229(6) 0.2576(9) 0.2669(4) 0.053(3) Uani 1 d . . .
H18 H 0.1971 0.3113 0.2784 0.063 Uiso 1 calc R . .
C19 C 0.3360(5) 0.3171(6) 0.0991(3) 0.032(2) Uani 1 d . . .
C20 C 0.3565(6) 0.2224(7) 0.1073(4) 0.045(3) Uani 1 d . . .
H20 H 0.3818 0.2027 0.1339 0.054 Uiso 1 calc R . .
C21 C 0.3377(7) 0.1564(7) 0.0737(4) 0.056(3) Uani 1 d . . .
H21 H 0.3498 0.0916 0.0788 0.067 Uiso 1 calc R . .
C22 C 0.3038(7) 0.1820(9) 0.0353(4) 0.062(3) Uani 1 d . . .
H22 H 0.2951 0.1372 0.0133 0.074 Uiso 1 calc R . .
C23 C 0.2822(6) 0.2753(9) 0.0290(4) 0.062(3) Uani 1 d . . .
H23 H 0.2554 0.2942 0.0026 0.075 Uiso 1 calc R . .
C24 C 0.2987(6) 0.3430(7) 0.0604(4) 0.047(3) Uani 1 d . . .
H24 H 0.2840 0.4071 0.0550 0.057 Uiso 1 calc R . .
C25 C 0.4640(5) 0.3648(6) 0.1962(3) 0.030(2) Uani 1 d . . .
C26 C 0.5500(5) 0.3894(7) 0.1973(3) 0.034(2) Uani 1 d . . .
H26 H 0.5686 0.4276 0.1755 0.041 Uiso 1 calc R . .
C27 C 0.6093(5) 0.3597(8) 0.2291(3) 0.046(3) Uani 1 d . . .
H27 H 0.6671 0.3797 0.2295 0.055 Uiso 1 calc R . .
C28 C 0.5846(6) 0.3013(8) 0.2602(4) 0.052(3) Uani 1 d . . .
H28 H 0.6251 0.2808 0.2820 0.062 Uiso 1 calc R . .
C29 C 0.5009(7) 0.2731(9) 0.2592(4) 0.059(3) Uani 1 d . . .
H29 H 0.4838 0.2312 0.2800 0.071 Uiso 1 calc R . .
C30 C 0.4421(6) 0.3046(8) 0.2288(4) 0.049(3) Uani 1 d . . .
H30 H 0.3843 0.2854 0.2294 0.059 Uiso 1 calc R . .
C31 C 0.4541(5) 0.5283(7) 0.1174(3) 0.029(2) Uani 1 d . . .
C32 C 0.4867(6) 0.5056(7) 0.0804(4) 0.046(3) Uani 1 d . . .
H32 H 0.4716 0.4477 0.0668 0.056 Uiso 1 calc R . .
C33 C 0.5423(6) 0.5681(8) 0.0628(4) 0.051(3) Uani 1 d . . .
H33 H 0.5636 0.5527 0.0368 0.062 Uiso 1 calc R . .
C34 C 0.5665(6) 0.6511(8) 0.0823(4) 0.057(3) Uani 1 d . . .
H34 H 0.6066 0.6915 0.0707 0.068 Uiso 1 calc R . .
C35 C 0.5324(6) 0.6744(7) 0.1182(4) 0.047(3) Uani 1 d . . .
H35 H 0.5456 0.7338 0.1309 0.056 Uiso 1 calc R . .
C36 C 0.4780(6) 0.6122(7) 0.1367(3) 0.043(2) Uani 1 d . . .
H36 H 0.4573 0.6278 0.1628 0.051 Uiso 1 calc R . .
C37 C 0.1884(5) 0.5862(6) 0.0475(3) 0.0280(19) Uani 1 d . . .
C38 C 0.1276(5) 0.5401(6) 0.0211(3) 0.036(2) Uani 1 d . . .
H38 H 0.0713 0.5332 0.0294 0.043 Uiso 1 calc R . .
C39 C 0.1461(6) 0.5042(7) -0.0170(3) 0.045(3) Uani 1 d . . .
H39 H 0.1033 0.4717 -0.0342 0.054 Uiso 1 calc R . .
C40 C 0.2276(6) 0.5155(7) -0.0301(3) 0.049(3) Uani 1 d . . .
H40 H 0.2411 0.4916 -0.0565 0.059 Uiso 1 calc R . .
C41 C 0.2878(6) 0.5614(7) -0.0045(3) 0.044(3) Uani 1 d . . .
H41 H 0.3434 0.5696 -0.0134 0.053 Uiso 1 calc R . .
C42 C 0.2707(6) 0.5964(6) 0.0339(3) 0.041(2) Uani 1 d . . .
H42 H 0.3143 0.6274 0.0512 0.049 Uiso 1 calc R . .
C43 C 0.0197(5) 0.6575(7) 0.1045(3) 0.038(2) Uani 1 d . . .
C44 C -0.0345(7) 0.6178(8) 0.1315(3) 0.054(3) Uani 1 d . . .
H44 H -0.0128 0.5754 0.1528 0.065 Uiso 1 calc R . .
C45 C -0.1215(8) 0.6408(11) 0.1271(5) 0.078(4) Uani 1 d . . .
H45 H -0.1587 0.6154 0.1461 0.094 Uiso 1 calc R . .
C46 C -0.1541(6) 0.7007(8) 0.0949(5) 0.062(4) Uani 1 d . . .
H46 H -0.2132 0.7164 0.0920 0.075 Uiso 1 calc R . .
C47 C -0.0997(6) 0.7367(7) 0.0676(4) 0.051(3) Uani 1 d . . .
H47 H -0.1218 0.7754 0.0450 0.062 Uiso 1 calc R . .
C48 C -0.0126(6) 0.7169(7) 0.0727(4) 0.048(3) Uani 1 d . . .
H48 H 0.0248 0.7443 0.0544 0.057 Uiso 1 calc R . .
C49 C 0.2187(6) 0.7727(6) 0.1210(3) 0.036(2) Uani 1 d . . .
C50 C 0.1672(6) 0.8465(7) 0.1323(3) 0.044(3) Uani 1 d . . .
H50 H 0.1082 0.8359 0.1351 0.053 Uiso 1 calc R . .
C51 C 0.2021(7) 0.9356(8) 0.1396(4) 0.058(3) Uani 1 d . . .
H51 H 0.1671 0.9861 0.1475 0.070 Uiso 1 calc R . .
C52 C 0.2893(8) 0.9513(7) 0.1351(4) 0.061(3) Uani 1 d . . .
H52 H 0.3127 1.0126 0.1397 0.074 Uiso 1 calc R . .
C53 C 0.3410(8) 0.8781(9) 0.1242(5) 0.078(4) Uani 1 d . . .
H53 H 0.4003 0.8882 0.1222 0.094 Uiso 1 calc R . .
C54 C 0.3051(6) 0.7893(8) 0.1162(4) 0.054(3) Uani 1 d . . .
H54 H 0.3397 0.7394 0.1073 0.064 Uiso 1 calc R . .
Br1 Br 0.34002(7) 1.08747(7) -0.08328(4) 0.0514(3) Uani 1 d . . .
Mg1 Mg 0.28650(16) 0.9172(2) -0.09940(9) 0.0291(7) Uani 1 d . . .
O1 O 0.2421(4) 0.7778(4) -0.1147(2) 0.0355(15) Uani 1 d . . .
C55 C 0.2712(6) 0.7185(7) -0.1483(3) 0.044(3) Uani 1 d . . .
H55A H 0.3344 0.7184 -0.1473 0.053 Uiso 1 calc R . .
H55B H 0.2478 0.7419 -0.1760 0.053 Uiso 1 calc R . .
C56 C 0.2381(6) 0.6203(7) -0.1404(4) 0.049(3) Uani 1 d . . .
H56A H 0.2764 0.5860 -0.1194 0.058 Uiso 1 calc R . .
H56B H 0.2309 0.5829 -0.1666 0.058 Uiso 1 calc R . .
C57 C 0.1521(6) 0.6428(8) -0.1238(4) 0.053(3) Uani 1 d . . .
H57A H 0.1087 0.6600 -0.1468 0.063 Uiso 1 calc R . .
H57B H 0.1309 0.5887 -0.1081 0.063 Uiso 1 calc R . .
C58 C 0.1740(6) 0.7262(7) -0.0951(4) 0.045(3) Uani 1 d . . .
H58A H 0.1233 0.7670 -0.0930 0.054 Uiso 1 calc R . .
H58B H 0.1947 0.7044 -0.0666 0.054 Uiso 1 calc R . .
O2 O 0.1760(3) 0.9656(4) -0.1373(2) 0.0367(15) Uani 1 d . . .
C59 C 0.1495(7) 1.0670(8) -0.1428(4) 0.064(3) Uani 1 d . . .
H59A H 0.1492 1.0990 -0.1154 0.077 Uiso 1 calc R . .
H59B H 0.1888 1.1013 -0.1601 0.077 Uiso 1 calc R . .
C60 C 0.0614(8) 1.0625(10) -0.1646(4) 0.075(4) Uani 1 d . . .
H60A H 0.0180 1.0541 -0.1443 0.090 Uiso 1 calc R . .
H60B H 0.0479 1.1203 -0.1813 0.090 Uiso 1 calc R . .
C61 C 0.0657(8) 0.9795(10) -0.1916(5) 0.090(5) Uani 1 d . . .
H61A H 0.0934 0.9952 -0.2174 0.108 Uiso 1 calc R . .
H61B H 0.0079 0.9539 -0.1996 0.108 Uiso 1 calc R . .
C62 C 0.1195(6) 0.9096(8) -0.1644(4) 0.055(3) Uani 1 d . . .
H62A H 0.0826 0.8701 -0.1480 0.066 Uiso 1 calc R . .
H62B H 0.1522 0.8679 -0.1820 0.066 Uiso 1 calc R . .
O3 O 0.3578(3) 0.9123(4) -0.1523(2) 0.0371(15) Uani 1 d . . .
C63A C 0.4473(11) 0.8844(17) -0.1532(7) 0.035(5) Uiso 0.50 d P A 1
H63A H 0.4508 0.8165 -0.1603 0.042 Uiso 0.50 calc PR A 1
H63B H 0.4784 0.8946 -0.1254 0.042 Uiso 0.50 calc PR A 1
C64A C 0.4862(11) 0.9414(15) -0.1850(7) 0.027(4) Uiso 0.50 d P A 1
H64A H 0.5361 0.9090 -0.1954 0.033 Uiso 0.50 calc PR A 1
H64B H 0.5039 1.0043 -0.1740 0.033 Uiso 0.50 calc PR A 1
C65A C 0.4112(15) 0.9485(19) -0.2193(8) 0.047(6) Uiso 0.50 d P A 1
H65A H 0.4161 0.9001 -0.2412 0.056 Uiso 0.50 calc PR A 1
H65B H 0.4091 1.0117 -0.2325 0.056 Uiso 0.50 calc PR A 1
C66A C 0.3305(14) 0.931(2) -0.1952(8) 0.059(6) Uiso 0.50 d P A 1
H66A H 0.2930 0.9873 -0.1973 0.071 Uiso 0.50 calc PR A 1
H66B H 0.2977 0.8766 -0.2075 0.071 Uiso 0.50 calc PR A 1
C63B C 0.4530(13) 0.9203(19) -0.1457(8) 0.045(6) Uiso 0.50 d P A 2
H63C H 0.4706 0.9517 -0.1187 0.054 Uiso 0.50 calc PR A 2
H63D H 0.4802 0.8573 -0.1459 0.054 Uiso 0.50 calc PR A 2
C64B C 0.476(2) 0.977(3) -0.1808(12) 0.089(11) Uiso 0.50 d P A 2
H64C H 0.5260 0.9487 -0.1929 0.106 Uiso 0.50 calc PR A 2
H64D H 0.4926 1.0415 -0.1708 0.106 Uiso 0.50 calc PR A 2
C65B C 0.4027(18) 0.983(2) -0.2134(10) 0.066(9) Uiso 0.50 d P A 2
H65C H 0.4025 1.0434 -0.2291 0.079 Uiso 0.50 calc PR A 2
H65D H 0.4019 0.9296 -0.2332 0.079 Uiso 0.50 calc PR A 2
C66B C 0.3361(10) 0.9785(15) -0.1880(6) 0.030(4) Uiso 0.50 d P A 2
H66C H 0.2838 0.9563 -0.2046 0.036 Uiso 0.50 calc PR A 2
H66D H 0.3246 1.0421 -0.1771 0.036 Uiso 0.50 calc PR A 2
O4 O 0.3886(3) 0.8520(4) -0.0610(2) 0.0375(15) Uani 1 d . . .
C67A C 0.1529(6) 0.9843(7) -0.0382(4) 0.047(3) Uani 0.50 d P B 1
H67A H 0.1028 0.9835 -0.0592 0.057 Uiso 0.50 calc PR B 1
H67B H 0.1799 1.0475 -0.0381 0.057 Uiso 0.50 calc PR B 1
C68A C 0.1270(17) 0.958(2) 0.0056(9) 0.047(7) Uiso 0.50 d P B 1
H68A H 0.1525 1.0030 0.0270 0.057 Uiso 0.50 calc PR B 1
H68B H 0.0640 0.9597 0.0061 0.057 Uiso 0.50 calc PR B 1
C69A C 0.1611(16) 0.860(2) 0.0137(9) 0.074(7) Uiso 0.50 d P B 1
H69A H 0.1228 0.8118 -0.0002 0.089 Uiso 0.50 calc PR B 1
H69B H 0.1697 0.8463 0.0441 0.089 Uiso 0.50 calc PR B 1
C70A C 0.2456(15) 0.8661(19) -0.0059(8) 0.054(7) Uiso 0.50 d P B 1
H70A H 0.2877 0.9063 0.0106 0.065 Uiso 0.50 calc PR B 1
H70B H 0.2706 0.8030 -0.0101 0.065 Uiso 0.50 calc PR B 1
C67B C 0.1529(6) 0.9843(7) -0.0382(4) 0.047(3) Uani 0.50 d P B 2
H67C H 0.0974 0.9720 -0.0544 0.057 Uiso 0.50 calc PR B 2
H67D H 0.1742 1.0464 -0.0469 0.057 Uiso 0.50 calc PR B 2
C68B C 0.1412(18) 0.986(2) 0.0075(10) 0.057(9) Uiso 0.50 d P B 2
H68C H 0.0829 0.9647 0.0129 0.069 Uiso 0.50 calc PR B 2
H68D H 0.1513 1.0495 0.0194 0.069 Uiso 0.50 calc PR B 2
C69B C 0.2090(18) 0.916(2) 0.0257(10) 0.086(8) Uiso 0.50 d P B 2
H69C H 0.1902 0.8821 0.0505 0.103 Uiso 0.50 calc PR B 2
H69D H 0.2644 0.9471 0.0334 0.103 Uiso 0.50 calc PR B 2
C70B C 0.2138(16) 0.8459(17) -0.0136(8) 0.049(6) Uiso 0.50 d P B 2
H70C H 0.2669 0.8079 -0.0112 0.058 Uiso 0.50 calc PR B 2
H70D H 0.1637 0.8032 -0.0170 0.058 Uiso 0.50 calc PR B 2
O5 O 0.2132(4) 0.9116(4) -0.0467(2) 0.0405(16) Uani 1 d . . .
C71 C 0.4147(6) 0.7524(7) -0.0609(3) 0.040(2) Uani 1 d . . .
H71A H 0.4434 0.7378 -0.0864 0.048 Uiso 1 calc R . .
H71B H 0.3641 0.7109 -0.0603 0.048 Uiso 1 calc R . .
C72 C 0.4756(6) 0.7364(8) -0.0222(4) 0.055(3) Uani 1 d . . .
H72A H 0.5350 0.7283 -0.0297 0.066 Uiso 1 calc R . .
H72B H 0.4590 0.6798 -0.0066 0.066 Uiso 1 calc R . .
C73 C 0.4673(8) 0.8259(10) 0.0039(4) 0.074(4) Uani 1 d . . .
H73A H 0.4234 0.8179 0.0240 0.089 Uiso 1 calc R . .
H73B H 0.5225 0.8423 0.0196 0.089 Uiso 1 calc R . .
C74 C 0.4415(7) 0.8985(8) -0.0274(4) 0.057(3) Uani 1 d . . .
H74A H 0.4086 0.9490 -0.0146 0.068 Uiso 1 calc R . .
H74B H 0.4925 0.9271 -0.0384 0.068 Uiso 1 calc R . .

loop_
_atom_site_aniso_label
_atom_site_aniso_U_11
_atom_site_aniso_U_22
_atom_site_aniso_U_33
_atom_site_aniso_U_23
_atom_site_aniso_U_13
_atom_site_aniso_U_12
Pb1 0.03269(16) 0.02587(18) 0.0315(2) -0.00374(16) -0.00096(14) 0.00308(14)
Pb2 0.02866(15) 0.02980(19) 0.0340(2) -0.00105(17) 0.00433(14) -0.00126(14)
Pb3 0.02417(14) 0.02583(18) 0.0352(2) 0.00068(16) 0.00069(13) 0.00183(13)
Pb4 0.03578(17) 0.02188(17) 0.0364(2) 0.00075(16) -0.00349(15) 0.00477(14)
C1 0.024(4) 0.050(6) 0.028(6) -0.002(5) 0.007(4) 0.002(4)
C2 0.047(5) 0.027(5) 0.044(7) 0.005(5) -0.006(5) 0.012(4)
C3 0.049(5) 0.047(7) 0.044(7) -0.010(6) -0.003(5) 0.001(5)
C4 0.058(6) 0.060(8) 0.051(8) -0.012(7) -0.001(6) -0.012(6)
C5 0.102(9) 0.062(9) 0.043(8) 0.010(7) -0.014(7) -0.025(7)
C6 0.090(8) 0.043(7) 0.048(8) 0.004(6) 0.008(6) -0.018(6)
C7 0.026(4) 0.052(6) 0.026(5) -0.002(5) 0.003(4) -0.002(4)
C8 0.040(5) 0.081(9) 0.035(6) 0.002(6) 0.000(5) 0.017(6)
C9 0.048(7) 0.143(16) 0.060(9) -0.037(10) -0.011(6) 0.040(8)
C10 0.039(6) 0.136(15) 0.049(8) 0.010(9) 0.006(6) -0.001(8)
C11 0.046(7) 0.111(12) 0.061(9) -0.002(8) -0.002(6) -0.042(7)
C12 0.045(6) 0.067(8) 0.042(7) 0.000(6) 0.000(5) -0.018(5)
C13 0.021(4) 0.031(5) 0.036(6) 0.000(4) 0.008(4) -0.001(3)
C14 0.041(5) 0.031(5) 0.045(6) -0.005(5) 0.001(4) -0.009(4)
C15 0.034(5) 0.035(6) 0.078(9) 0.011(6) 0.004(5) 0.006(4)
C16 0.049(6) 0.063(8) 0.058(8) 0.033(7) -0.002(6) -0.005(6)
C17 0.044(6) 0.082(9) 0.048(8) 0.005(7) -0.002(5) 0.002(6)
C18 0.036(5) 0.073(8) 0.051(8) 0.001(7) 0.009(5) 0.014(5)
C19 0.030(4) 0.023(5) 0.043(6) -0.003(5) -0.002(4) -0.007(4)
C20 0.064(6) 0.027(5) 0.045(7) 0.011(5) 0.012(5) 0.000(5)
C21 0.075(7) 0.024(6) 0.070(9) 0.003(6) 0.026(7) -0.001(5)
C22 0.055(6) 0.060(8) 0.069(10) -0.030(8) 0.003(6) -0.019(6)
C23 0.053(6) 0.058(8) 0.070(9) -0.019(7) -0.033(6) 0.009(6)
C24 0.050(6) 0.032(6) 0.056(8) -0.001(6) -0.013(5) 0.014(5)
C25 0.023(4) 0.029(5) 0.036(6) 0.002(4) -0.002(4) 0.002(4)
C26 0.024(4) 0.042(6) 0.037(6) 0.012(5) 0.002(4) 0.003(4)
C27 0.023(4) 0.049(6) 0.064(8) -0.001(6) 0.000(4) 0.000(4)
C28 0.041(5) 0.067(8) 0.045(7) 0.012(6) -0.011(5) 0.006(5)
C29 0.063(7) 0.063(8) 0.051(8) 0.026(7) -0.002(6) -0.012(6)
C30 0.033(5) 0.056(7) 0.058(8) 0.025(6) 0.002(5) -0.003(5)
C31 0.021(4) 0.037(5) 0.028(5) 0.009(5) 0.003(4) 0.003(4)
C32 0.044(5) 0.031(6) 0.065(8) 0.004(5) 0.008(5) -0.002(4)
C33 0.047(5) 0.046(7) 0.065(8) 0.012(6) 0.027(5) 0.008(5)
C34 0.037(5) 0.052(7) 0.079(9) 0.023(7) -0.002(6) -0.009(5)
C35 0.061(6) 0.027(5) 0.050(7) -0.005(5) -0.008(5) -0.022(5)
C36 0.055(6) 0.036(6) 0.038(6) -0.007(5) 0.004(5) -0.008(5)
C37 0.038(4) 0.024(5) 0.021(5) 0.003(4) -0.002(4) 0.002(4)
C38 0.032(4) 0.032(5) 0.044(6) -0.003(5) -0.005(4) 0.001(4)
C39 0.051(6) 0.040(6) 0.044(7) -0.008(5) 0.003(5) -0.006(5)
C40 0.065(6) 0.042(6) 0.042(7) -0.004(5) 0.021(6) 0.003(5)
C41 0.043(5) 0.037(6) 0.054(7) 0.000(5) 0.016(5) -0.004(5)
C42 0.054(6) 0.023(5) 0.044(7) -0.005(5) -0.004(5) -0.012(4)
C43 0.026(4) 0.036(6) 0.050(7) -0.016(5) -0.004(4) 0.006(4)
C44 0.071(7) 0.051(7) 0.040(7) 0.011(6) 0.009(6) -0.001(6)
C45 0.061(7) 0.087(11) 0.093(11) -0.027(9) 0.044(8) -0.009(7)
C46 0.028(5) 0.049(7) 0.109(12) -0.035(8) 0.001(6) 0.008(5)
C47 0.052(6) 0.037(6) 0.063(8) -0.009(6) -0.009(6) 0.008(5)
C48 0.045(5) 0.041(6) 0.056(8) 0.023(6) 0.000(5) 0.012(5)
C49 0.044(5) 0.024(5) 0.039(6) 0.008(5) 0.002(4) -0.001(4)
C50 0.057(6) 0.031(6) 0.045(7) 0.002(5) 0.006(5) 0.010(5)
C51 0.081(8) 0.029(6) 0.066(9) -0.004(6) 0.014(6) 0.008(6)
C52 0.108(9) 0.022(6) 0.054(8) 0.001(5) 0.007(7) -0.020(6)
C53 0.070(7) 0.061(9) 0.106(12) -0.028(9) 0.022(8) -0.019(7)
C54 0.050(6) 0.037(6) 0.071(9) -0.024(6) -0.007(6) -0.005(5)
Br1 0.0661(6) 0.0310(6) 0.0541(7) -0.0009(5) -0.0129(5) -0.0094(5)
Mg1 0.0344(14) 0.0256(16) 0.0268(17) 0.0007(14) -0.0010(12) 0.0003(12)
O1 0.037(3) 0.034(4) 0.034(4) 0.000(3) -0.004(3) -0.004(3)
C55 0.062(6) 0.036(6) 0.034(6) -0.015(5) 0.000(5) 0.015(5)
C56 0.060(6) 0.035(6) 0.048(7) -0.009(5) -0.014(5) 0.003(5)
C57 0.049(5) 0.055(7) 0.054(7) -0.005(6) 0.003(5) -0.018(5)
C58 0.036(5) 0.037(6) 0.062(8) 0.024(6) 0.007(5) 0.006(4)
O2 0.032(3) 0.038(4) 0.039(4) 0.004(3) -0.007(3) 0.005(3)
C59 0.085(8) 0.040(6) 0.065(9) 0.010(6) -0.016(7) 0.029(6)
C60 0.082(8) 0.068(9) 0.071(10) 0.014(8) -0.011(7) 0.044(7)
C61 0.072(8) 0.064(9) 0.127(15) 0.025(10) -0.031(8) 0.011(7)
C62 0.049(6) 0.044(7) 0.068(8) 0.002(6) -0.029(5) 0.001(5)
O3 0.040(3) 0.040(4) 0.031(4) 0.006(3) 0.006(3) 0.003(3)
O4 0.037(3) 0.036(4) 0.037(4) -0.001(3) -0.008(3) 0.005(3)
C67A 0.045(5) 0.041(6) 0.059(8) -0.008(6) 0.018(5) 0.003(5)
C67B 0.045(5) 0.041(6) 0.059(8) -0.008(6) 0.018(5) 0.003(5)
O5 0.056(4) 0.030(4) 0.037(4) 0.008(3) 0.013(3) 0.011(3)
C71 0.038(5) 0.032(6) 0.047(7) 0.001(5) -0.012(4) 0.001(4)
C72 0.051(6) 0.052(7) 0.056(8) 0.020(6) -0.027(5) -0.003(5)
C73 0.068(7) 0.099(11) 0.048(8) 0.018(8) -0.035(6) 0.007(7)
C74 0.075(7) 0.046(7) 0.045(7) -0.010(6) -0.024(6) 0.018(5)

loop_
_atom_type_symbol
_atom_type_description
_atom_type_scat_dispersion_real
_atom_type_scat_dispersion_imag
_atom_type_scat_source
C C 0.0033 0.0016 'International Tables Vol C Tables 4.2.6.8 and 6.1.1.4'
H H 0.0000 0.0000 'International Tables Vol C Tables 4.2.6.8 and 6.1.1.4'
O O 0.0106 0.0060 'International Tables Vol C Tables 4.2.6.8 and 6.1.1.4'
Br Br -0.2901 2.4595 'International Tables Vol C Tables 4.2.6.8 and 6.1.1.4'
Mg Mg 0.0486 0.0363 'International Tables Vol C Tables 4.2.6.8 and 6.1.1.4'
Pb Pb -3.3944 10.1111 'International Tables Vol C Tables 4.2.6.8 and 6.1.1.4'

loop_
_geom_angle_atom_site_label_1
_geom_angle_atom_site_label_2
_geom_angle_atom_site_label_3
_geom_angle
Pb4 Pb1 Pb2 99.429(14)
Pb4 Pb1 Pb3 92.152(14)
Pb2 Pb1 Pb3 87.423(12)
C13 Pb2 C1 104.5(3)
C13 Pb2 C7 97.6(3)
C1 Pb2 C7 101.8(3)
C13 Pb2 Pb1 107.7(2)
C1 Pb2 Pb1 122.3(2)
C7 Pb2 Pb1 119.4(2)
C25 Pb3 C19 105.9(3)
C25 Pb3 C31 97.7(3)
C19 Pb3 C31 102.2(3)
C25 Pb3 Pb1 110.5(2)
C19 Pb3 Pb1 124.3(2)
C31 Pb3 Pb1 112.8(2)
C37 Pb4 C43 100.4(3)
C37 Pb4 C49 102.4(3)
C43 Pb4 C49 100.7(3)
C37 Pb4 Pb1 127.8(2)
C43 Pb4 Pb1 119.1(3)
C49 Pb4 Pb1 102.1(2)
C6 C1 C2 119.8(10)
C6 C1 Pb2 119.4(8)
C2 C1 Pb2 120.8(7)
C3 C2 C1 120.1(10)
C4 C3 C2 120.8(11)
C3 C4 C5 119.7(12)
C6 C5 C4 119.2(12)
C1 C6 C5 120.4(11)
C8 C7 C12 118.0(9)
C8 C7 Pb2 123.4(8)
C12 C7 Pb2 118.6(7)
C7 C8 C9 121.0(12)
C10 C9 C8 118.3(12)
C11 C10 C9 121.1(11)
C10 C11 C12 120.2(13)
C11 C12 C7 121.2(12)
C14 C13 C18 116.2(9)
C14 C13 Pb2 127.2(7)
C18 C13 Pb2 116.4(7)
C13 C14 C15 121.7(10)
C16 C15 C14 120.8(10)
C15 C16 C17 119.7(10)
C18 C17 C16 117.1(11)
C13 C18 C17 124.5(10)
C24 C19 C20 119.9(9)
C24 C19 Pb3 119.5(7)
C20 C19 Pb3 120.5(8)
C19 C20 C21 117.0(10)
C22 C21 C20 123.2(10)
C21 C22 C23 117.8(11)
C22 C23 C24 121.8(12)
C19 C24 C23 120.2(10)
C26 C25 C30 115.5(8)
C26 C25 Pb3 121.5(6)
C30 C25 Pb3 122.7(6)
C27 C26 C25 122.0(8)
C28 C27 C26 120.2(8)
C29 C28 C27 119.2(10)
C30 C29 C28 120.7(10)
C29 C30 C25 122.3(9)
C32 C31 C36 118.9(8)
C32 C31 Pb3 122.0(7)
C36 C31 Pb3 119.1(6)
C31 C32 C33 119.7(10)
C34 C33 C32 121.3(10)
C35 C34 C33 118.8(9)
C34 C35 C36 120.7(10)
C31 C36 C35 120.4(9)
C38 C37 C42 117.5(8)
C38 C37 Pb4 121.1(6)
C42 C37 Pb4 120.7(6)
C39 C38 C37 122.0(8)
C38 C39 C40 119.8(10)
C41 C40 C39 118.7(9)
C40 C41 C42 122.3(9)
C41 C42 C37 119.7(9)
C48 C43 C44 120.1(8)
C48 C43 Pb4 121.0(7)
C44 C43 Pb4 118.9(8)
C43 C44 C45 119.3(11)
C46 C45 C44 120.6(11)
C47 C46 C45 119.2(9)
C46 C47 C48 120.6(11)
C43 C48 C47 120.2(10)
C50 C49 C54 119.7(9)
C50 C49 Pb4 119.5(6)
C54 C49 Pb4 120.7(7)
C49 C50 C51 119.9(9)
C50 C51 C52 120.0(10)
C53 C52 C51 120.4(10)
C52 C53 C54 119.2(11)
C53 C54 C49 120.8(10)
O3 Mg1 O5 175.9(3)
O3 Mg1 O1 88.3(3)
O5 Mg1 O1 87.7(3)
O3 Mg1 O2 90.9(3)
O5 Mg1 O2 89.7(3)
O1 Mg1 O2 86.2(3)
O3 Mg1 O4 91.4(2)
O5 Mg1 O4 87.6(3)
O1 Mg1 O4 86.9(3)
O2 Mg1 O4 172.7(3)
O3 Mg1 Br1 90.3(2)
O5 Mg1 Br1 93.7(2)
O1 Mg1 Br1 178.2(2)
O2 Mg1 Br1 92.7(2)
O4 Mg1 Br1 94.2(2)
C55 O1 C58 108.1(7)
C55 O1 Mg1 125.6(5)
C58 O1 Mg1 126.2(5)
O1 C55 C56 105.8(8)
C55 C56 C57 101.1(8)
C58 C57 C56 102.4(7)
O1 C58 C57 105.0(8)
C62 O2 C59 107.9(7)
C62 O2 Mg1 126.7(6)
C59 O2 Mg1 125.1(6)
C60 C59 O2 104.5(10)
C61 C60 C59 102.8(10)
C60 C61 C62 103.6(12)
O2 C62 C61 105.8(9)
C66A O3 C63A 103.7(13)
C66A O3 C63B 109.5(13)
C63A O3 C63B 22.1(12)
C66A O3 C66B 28.1(12)
C63A O3 C66B 107.9(11)
C63B O3 C66B 102.6(12)
C66A O3 Mg1 129.1(9)
C63A O3 Mg1 127.1(9)
C63B O3 Mg1 118.5(10)
C66B O3 Mg1 119.5(7)
O3 C63A C64A 108.9(16)
C63A C64A C65A 101.0(16)
C64A C65A C66A 103.8(19)
O3 C66A C65A 108.6(17)
C64B C63B O3 104(2)
C63B C64B C65B 110(3)
C66B C65B C64B 100(3)
C65B C66B O3 110.3(18)
C74 O4 C71 106.9(7)
C74 O4 Mg1 125.3(6)
C71 O4 Mg1 127.6(5)
O5 C67A C68A 103.5(12)
C69A C68A C67A 105.0(19)
C68A C69A C70A 101(2)
O5 C70A C69A 98.2(18)
C68B C69B C70B 100(2)
O5 C70B C69B 100.7(19)
C70B O5 C67A 106.9(11)
C70B O5 C70A 23.8(12)
C67A O5 C70A 108.6(11)
C70B O5 Mg1 130.7(10)
C67A O5 Mg1 122.3(6)
C70A O5 Mg1 122.7(9)
O4 C71 C72 107.6(8)
C71 C72 C73 104.2(8)
C74 C73 C72 103.8(10)
O4 C74 C73 107.1(10)

loop_
_geom_bond_atom_site_label_1
_geom_bond_atom_site_label_2
_geom_bond_distance
Pb1 Pb4 2.9681(5)
Pb1 Pb2 2.9764(5)
Pb1 Pb3 2.9831(4)
Pb2 C13 2.268(9)
Pb2 C1 2.268(9)
Pb2 C7 2.284(8)
Pb3 C25 2.261(8)
Pb3 C19 2.273(9)
Pb3 C31 2.279(8)
Pb4 C37 2.257(8)
Pb4 C43 2.289(8)
Pb4 C49 2.289(9)
C1 C6 1.373(14)
C1 C2 1.397(13)
C2 C3 1.383(14)
C3 C4 1.367(15)
C4 C5 1.414(17)
C5 C6 1.398(16)
C7 C8 1.372(14)
C7 C12 1.385(14)
C8 C9 1.417(16)
C9 C10 1.37(2)
C10 C11 1.353(19)
C11 C12 1.376(14)
C13 C14 1.387(12)
C13 C18 1.389(14)
C14 C15 1.393(14)
C15 C16 1.376(16)
C16 C17 1.418(16)
C17 C18 1.390(15)
C19 C24 1.373(14)
C19 C20 1.398(13)
C20 C21 1.437(15)
C21 C22 1.347(17)
C22 C23 1.374(16)
C23 C24 1.398(15)
C25 C26 1.391(11)
C25 C30 1.413(13)
C26 C27 1.385(13)
C27 C28 1.374(14)
C28 C29 1.372(14)
C29 C30 1.357(14)
C31 C32 1.369(13)
C31 C36 1.377(13)
C32 C33 1.396(13)
C33 C34 1.369(16)
C34 C35 1.351(15)
C35 C36 1.397(13)
C37 C38 1.384(12)
C37 C42 1.407(12)
C38 C39 1.376(14)
C39 C40 1.391(13)
C40 C41 1.362(14)
C41 C42 1.375(14)
C43 C48 1.382(14)
C43 C44 1.385(13)
C44 C45 1.399(16)
C45 C46 1.397(18)
C46 C47 1.373(16)
C47 C48 1.392(13)
C49 C50 1.388(12)
C49 C54 1.398(12)
C50 C51 1.389(14)
C51 C52 1.405(15)
C52 C53 1.380(16)
C53 C54 1.394(15)
Br1 Mg1 2.592(3)
Mg1 O3 2.112(6)
Mg1 O5 2.126(6)
Mg1 O1 2.137(7)
Mg1 O2 2.141(6)
Mg1 O4 2.143(6)
O1 C55 1.468(10)
O1 C58 1.482(10)
C55 C56 1.513(14)
C56 C57 1.528(13)
C57 C58 1.518(15)
O2 C62 1.428(12)
O2 C59 1.503(12)
C59 C60 1.495(16)
C60 C61 1.466(19)
C61 C62 1.524(16)
O3 C66A 1.43(3)
O3 C63A 1.462(19)
O3 C63B 1.50(2)
O3 C66B 1.50(2)
C63A C64A 1.47(3)
C64A C65A 1.54(3)
C65A C66A 1.56(3)
C63B C64B 1.46(4)
C64B C65B 1.49(4)
C65B C66B 1.38(3)
O4 C74 1.460(12)
O4 C71 1.470(11)
C67A O5 1.440(11)
C67A C68A 1.54(3)
C68A C69A 1.51(4)
C69A C70A 1.52(3)
C70A O5 1.51(3)
C68B C69B 1.53(4)
C69B C70B 1.61(4)
C70B O5 1.41(2)
C71 C72 1.516(13)
C72 C73 1.531(17)
C73 C74 1.469(16)

loop_
_geom_torsion_atom_site_label_1
_geom_torsion_atom_site_label_2
_geom_torsion_atom_site_label_3
_geom_torsion_atom_site_label_4
_geom_torsion
Pb4 Pb1 Pb2 C13 154.1(2)
Pb3 Pb1 Pb2 C13 62.3(2)
Pb4 Pb1 Pb2 C1 33.2(2)
Pb3 Pb1 Pb2 C1 -58.6(2)
Pb4 Pb1 Pb2 C7 -96.2(3)
Pb3 Pb1 Pb2 C7 172.1(3)
Pb4 Pb1 Pb3 C25 167.6(2)
Pb2 Pb1 Pb3 C25 -93.1(2)
Pb4 Pb1 Pb3 C19 -64.9(3)
Pb2 Pb1 Pb3 C19 34.4(3)
Pb4 Pb1 Pb3 C31 59.4(2)
Pb2 Pb1 Pb3 C31 158.7(2)
Pb2 Pb1 Pb4 C37 -73.8(3)
Pb3 Pb1 Pb4 C37 13.9(3)
Pb2 Pb1 Pb4 C43 60.2(3)
Pb3 Pb1 Pb4 C43 147.9(3)
Pb2 Pb1 Pb4 C49 169.8(2)
Pb3 Pb1 Pb4 C49 -102.5(2)
C13 Pb2 C1 C6 -153.5(7)
C7 Pb2 C1 C6 105.3(8)
Pb1 Pb2 C1 C6 -31.2(8)
C13 Pb2 C1 C2 24.9(7)
C7 Pb2 C1 C2 -76.3(7)
Pb1 Pb2 C1 C2 147.2(6)
C6 C1 C2 C3 0.6(13)
Pb2 C1 C2 C3 -177.8(6)
C1 C2 C3 C4 -1.2(14)
C2 C3 C4 C5 0.7(15)
C3 C4 C5 C6 0.4(17)
C2 C1 C6 C5 0.5(15)
Pb2 C1 C6 C5 178.9(8)
C4 C5 C6 C1 -1.0(18)
C13 Pb2 C7 C8 152.6(8)
C1 Pb2 C7 C8 -100.8(8)
Pb1 Pb2 C7 C8 37.3(9)
C13 Pb2 C7 C12 -27.1(8)
C1 Pb2 C7 C12 79.5(8)
Pb1 Pb2 C7 C12 -142.4(7)
C12 C7 C8 C9 -2.5(15)
Pb2 C7 C8 C9 177.8(8)
C7 C8 C9 C10 0.1(18)
C8 C9 C10 C11 2(2)
C9 C10 C11 C12 -2(2)
C10 C11 C12 C7 -1.1(17)
C8 C7 C12 C11 3.0(15)
Pb2 C7 C12 C11 -177.2(8)
C1 Pb2 C13 C14 19.4(8)
C7 Pb2 C13 C14 123.7(7)
Pb1 Pb2 C13 C14 -112.1(7)
C1 Pb2 C13 C18 -164.9(6)
C7 Pb2 C13 C18 -60.5(7)
Pb1 Pb2 C13 C18 63.6(7)
C18 C13 C14 C15 -0.1(13)
Pb2 C13 C14 C15 175.7(6)
C13 C14 C15 C16 -0.5(14)
C14 C15 C16 C17 0.0(15)
C15 C16 C17 C18 1.0(15)
C14 C13 C18 C17 1.3(14)
Pb2 C13 C18 C17 -175.0(8)
C16 C17 C18 C13 -1.8(16)
C25 Pb3 C19 C24 -160.7(7)
C31 Pb3 C19 C24 -58.8(7)
Pb1 Pb3 C19 C24 70.0(7)
C25 Pb3 C19 C20 18.7(7)
C31 Pb3 C19 C20 120.5(7)
Pb1 Pb3 C19 C20 -110.7(6)
C24 C19 C20 C21 0.7(13)
Pb3 C19 C20 C21 -178.6(6)
C19 C20 C21 C22 1.6(15)
C20 C21 C22 C23 -3.5(16)
C21 C22 C23 C24 3.3(17)
C20 C19 C24 C23 -0.9(14)
Pb3 C19 C24 C23 178.4(7)
C22 C23 C24 C19 -1.1(17)
C19 Pb3 C25 C26 102.9(8)
C31 Pb3 C25 C26 -2.1(8)
Pb1 Pb3 C25 C26 -120.1(7)
C19 Pb3 C25 C30 -83.1(8)
C31 Pb3 C25 C30 171.8(8)
Pb1 Pb3 C25 C30 53.9(8)
C30 C25 C26 C27 -2.6(14)
Pb3 C25 C26 C27 171.8(7)
C25 C26 C27 C28 2.5(16)
C26 C27 C28 C29 -0.1(17)
C27 C28 C29 C30 -2.0(19)
C28 C29 C30 C25 1.9(19)
C26 C25 C30 C29 0.4(16)
Pb3 C25 C30 C29 -173.9(9)
C25 Pb3 C31 C32 98.7(8)
C19 Pb3 C31 C32 -9.5(8)
Pb1 Pb3 C31 C32 -145.2(7)
C25 Pb3 C31 C36 -79.2(7)
C19 Pb3 C31 C36 172.5(7)
Pb1 Pb3 C31 C36 36.9(7)
C36 C31 C32 C33 -0.8(14)
Pb3 C31 C32 C33 -178.7(7)
C31 C32 C33 C34 1.4(15)
C32 C33 C34 C35 -3.3(16)
C33 C34 C35 C36 4.4(16)
C32 C31 C36 C35 2.0(14)
Pb3 C31 C36 C35 180.0(7)
C34 C35 C36 C31 -3.9(16)
C43 Pb4 C37 C38 -34.8(8)
C49 Pb4 C37 C38 -138.2(7)
Pb1 Pb4 C37 C38 105.5(7)
C43 Pb4 C37 C42 154.5(7)
C49 Pb4 C37 C42 51.0(7)
Pb1 Pb4 C37 C42 -65.2(7)
C42 C37 C38 C39 0.9(14)
Pb4 C37 C38 C39 -170.2(8)
C37 C38 C39 C40 -1.4(15)
C38 C39 C40 C41 0.7(15)
C39 C40 C41 C42 0.4(16)
C40 C41 C42 C37 -0.9(15)
C38 C37 C42 C41 0.2(13)
Pb4 C37 C42 C41 171.3(7)
C37 Pb4 C43 C48 -48.7(9)
C49 Pb4 C43 C48 56.2(9)
Pb1 Pb4 C43 C48 166.6(7)
C37 Pb4 C43 C44 131.8(8)
C49 Pb4 C43 C44 -123.3(8)
Pb1 Pb4 C43 C44 -12.9(9)
C48 C43 C44 C45 -1.9(16)
Pb4 C43 C44 C45 177.6(9)
C43 C44 C45 C46 2.1(18)
C44 C45 C46 C47 0.2(19)
C45 C46 C47 C48 -2.5(17)
C44 C43 C48 C47 -0.4(16)
Pb4 C43 C48 C47 -179.9(8)
C46 C47 C48 C43 2.7(17)
C37 Pb4 C49 C50 123.9(8)
C43 Pb4 C49 C50 20.5(9)
Pb1 Pb4 C49 C50 -102.6(8)
C37 Pb4 C49 C54 -59.3(9)
C43 Pb4 C49 C54 -162.6(8)
Pb1 Pb4 C49 C54 74.2(8)
C54 C49 C50 C51 -1.2(16)
Pb4 C49 C50 C51 175.7(8)
C49 C50 C51 C52 0.4(17)
C50 C51 C52 C53 -1.0(19)
C51 C52 C53 C54 2(2)
C52 C53 C54 C49 -3(2)
C50 C49 C54 C53 2.5(18)
Pb4 C49 C54 C53 -174.3(10)
O3 Mg1 O1 C55 5.7(7)
O5 Mg1 O1 C55 -173.4(7)
O2 Mg1 O1 C55 96.7(7)
O4 Mg1 O1 C55 -85.8(7)
Br1 Mg1 O1 C55 44(7)
O3 Mg1 O1 C58 -170.9(7)
O5 Mg1 O1 C58 9.9(7)
O2 Mg1 O1 C58 -79.9(7)
O4 Mg1 O1 C58 97.6(7)
Br1 Mg1 O1 C58 -133(6)
C58 O1 C55 C56 -15.8(10)
Mg1 O1 C55 C56 167.0(6)
O1 C55 C56 C57 35.6(10)
C55 C56 C57 C58 -41.4(10)
C55 O1 C58 C57 -10.7(9)
Mg1 O1 C58 C57 166.4(6)
C56 C57 C58 O1 32.6(10)
O3 Mg1 O2 C62 77.7(8)
O5 Mg1 O2 C62 -98.3(8)
O1 Mg1 O2 C62 -10.6(8)
O4 Mg1 O2 C62 -30(2)
Br1 Mg1 O2 C62 168.0(8)
O3 Mg1 O2 C59 -96.2(8)
O5 Mg1 O2 C59 87.8(8)
O1 Mg1 O2 C59 175.6(8)
O4 Mg1 O2 C59 156(2)
Br1 Mg1 O2 C59 -5.9(8)
C62 O2 C59 C60 16.0(12)
Mg1 O2 C59 C60 -169.1(7)
O2 C59 C60 C61 -34.4(13)
C59 C60 C61 C62 39.2(14)
C59 O2 C62 C61 8.2(12)
Mg1 O2 C62 C61 -166.6(8)
C60 C61 C62 O2 -29.9(13)
O5 Mg1 O3 C66A 95(4)
O1 Mg1 O3 C66A 82.9(16)
O2 Mg1 O3 C66A -3.2(16)
O4 Mg1 O3 C66A 169.8(16)
Br1 Mg1 O3 C66A -96.0(16)
O5 Mg1 O3 C63A -83(4)
O1 Mg1 O3 C63A -94.1(13)
O2 Mg1 O3 C63A 179.7(13)
O4 Mg1 O3 C63A -7.3(13)
Br1 Mg1 O3 C63A 87.0(13)
O5 Mg1 O3 C63B -107(4)
O1 Mg1 O3 C63B -118.5(12)
O2 Mg1 O3 C63B 155.4(12)
O4 Mg1 O3 C63B -31.6(12)
Br1 Mg1 O3 C63B 62.6(12)
O5 Mg1 O3 C66B 127(4)
O1 Mg1 O3 C66B 115.1(10)
O2 Mg1 O3 C66B 28.9(10)
O4 Mg1 O3 C66B -158.0(10)
Br1 Mg1 O3 C66B -63.8(10)
C66A O3 C63A C64A 37(2)
C63B O3 C63A C64A -71(4)
C66B O3 C63A C64A 8(2)
Mg1 O3 C63A C64A -145.5(12)
O3 C63A C64A C65A -37(2)
C63A C64A C65A C66A 23(2)
C63A O3 C66A C65A -20(2)
C63B O3 C66A C65A 2(3)
C66B O3 C66A C65A 83(3)
Mg1 O3 C66A C65A 162.5(13)
C64A C65A C66A O3 -2(3)
C66A O3 C63B C64B 21(3)
C63A O3 C63B C64B 99(5)
C66B O3 C63B C64B -8(2)
Mg1 O3 C63B C64B -141.8(18)
O3 C63B C64B C65B -14(3)
C63B C64B C65B C66B 31(3)
C64B C65B C66B O3 -37(3)
C66A O3 C66B C65B -78(3)
C63A O3 C66B C65B 7(2)
C63B O3 C66B C65B 30(2)
Mg1 O3 C66B C65B 163.2(16)
O3 Mg1 O4 C74 110.5(8)
O5 Mg1 O4 C74 -73.4(8)
O1 Mg1 O4 C74 -161.2(8)
O2 Mg1 O4 C74 -141(2)
Br1 Mg1 O4 C74 20.1(8)
O3 Mg1 O4 C71 -74.5(7)
O5 Mg1 O4 C71 101.5(7)
O1 Mg1 O4 C71 13.7(7)
O2 Mg1 O4 C71 34(2)
Br1 Mg1 O4 C71 -164.9(7)
O5 C67A C68A C69A -12(2)
C67A C68A C69A C70A 38(3)
C68A C69A C70A O5 -47(2)
C68B C69B C70B O5 43(2)
C69B C70B O5 C67A -40.2(19)
C69B C70B O5 C70A 58(3)
C69B C70B O5 Mg1 136.9(14)
C68A C67A O5 C70B 6.0(18)
C68A C67A O5 C70A -18.9(18)
C68A C67A O5 Mg1 -171.4(12)
C69A C70A O5 C70B -48(3)
C69A C70A O5 C67A 42(2)
C69A C70A O5 Mg1 -165.6(13)
O3 Mg1 O5 C70B 44(5)
O1 Mg1 O5 C70B 55.4(16)
O2 Mg1 O5 C70B 141.6(16)
O4 Mg1 O5 C70B -31.7(16)
Br1 Mg1 O5 C70B -125.7(15)
O3 Mg1 O5 C67A -140(4)
O1 Mg1 O5 C67A -127.9(7)
O2 Mg1 O5 C67A -41.7(7)
O4 Mg1 O5 C67A 145.1(7)
Br1 Mg1 O5 C67A 51.0(7)
O3 Mg1 O5 C70A 72(4)
O1 Mg1 O5 C70A 83.4(14)
O2 Mg1 O5 C70A 169.7(14)
O4 Mg1 O5 C70A -3.6(14)
Br1 Mg1 O5 C70A -97.6(14)
C74 O4 C71 C72 8.3(10)
Mg1 O4 C71 C72 -167.4(6)
O4 C71 C72 C73 11.6(11)
C71 C72 C73 C74 -27.0(12)
C71 O4 C74 C73 -26.3(11)
Mg1 O4 C74 C73 149.6(7)
C72 C73 C74 O4 33.1(12)
